data_4065804
loop_
_publ_author_name
'Latreche, Sa\"ida'
'Schaper, Frank'

_publ_section_title
;
 Chromium(III) Bis(diketiminate) Complexes
;
_journal_issue 9
_journal_name_full Organometallics
_journal_page_first 2180
_journal_paper_doi 10.1021/om100144y
_journal_volume 29
_journal_year 2010
_chemical_compound_source 'Synthesized by the authors. See text'
_chemical_formula_moiety 'C57 H63 Cr N6, C7 H8'
_chemical_formula_sum 'C64 H71 Cr N6'
_chemical_formula_weight 976.27
_chemical_name_systematic
; 
 ? 
;
_space_group_IT_number 15
_symmetry_cell_setting monoclinic
_symmetry_space_group_name_Hall '-C 2yc'
_symmetry_space_group_name_H-M 'C 1 2/c 1'
_atom_sites_solution_hydrogens geom
_atom_sites_solution_primary direct
_atom_sites_solution_secondary difmap
_audit_creation_method SHELXL-97
_cell_angle_alpha 90
_cell_angle_beta 97.403(1)
_cell_angle_gamma 90
_cell_formula_units_Z 4
_cell_length_a 11.0133(3)
_cell_length_b 18.4416(5)
_cell_length_c 26.4697(6)
_cell_measurement_reflns_used 8456
_cell_measurement_temperature 150
_cell_measurement_theta_max 66.07
_cell_measurement_theta_min 3.37
_cell_volume 5331.3(2)
_computing_cell_refinement 'SAINT V7.34A (Bruker AXS, 2006b)'
_computing_data_collection 'APEX2 v2.1-0 (Bruker AXS, 2006a)'
_computing_data_reduction 'SAINT V7.34A (Bruker AXS, 2006b)'
_computing_molecular_graphics 'SHELXTL v6.12 (Bruker AXS, 2001)'
_computing_publication_material 'UdMX (Maris, 2004)'
_computing_structure_refinement 'SHELXL97 (Sheldrick, 2008)'
_computing_structure_solution 'SHELXS97 (Sheldrick, 2008)'
_diffrn_ambient_temperature 150
_diffrn_detector_area_resol_mean 8.3
_diffrn_measured_fraction_theta_full 0.979
_diffrn_measured_fraction_theta_max 0.979
_diffrn_measurement_device_type 'Bruker Microstar'
_diffrn_measurement_method \w
_diffrn_radiation_monochromator 'Helios optics'
_diffrn_radiation_source 'Rotating Anode'
_diffrn_radiation_type CuK\a
_diffrn_radiation_wavelength 1.54178
_diffrn_reflns_av_R_equivalents 0.062
_diffrn_reflns_av_sigmaI/netI 0.0452
_diffrn_reflns_limit_h_max 13
_diffrn_reflns_limit_h_min -13
_diffrn_reflns_limit_k_max 20
_diffrn_reflns_limit_k_min -21
_diffrn_reflns_limit_l_max 31
_diffrn_reflns_limit_l_min -31
_diffrn_reflns_number 42914
_diffrn_reflns_theta_full 67.82
_diffrn_reflns_theta_max 67.82
_diffrn_reflns_theta_min 3.37
_exptl_absorpt_coefficient_mu 2.111
_exptl_absorpt_correction_T_max 0.9587
_exptl_absorpt_correction_T_min 0.7709
_exptl_absorpt_correction_type multi-scan
_exptl_absorpt_process_details 'Sadabs (Sheldrick, 1996)'
_exptl_crystal_colour green
_exptl_crystal_density_diffrn 1.216
_exptl_crystal_density_method 'not measured'
_exptl_crystal_description needs
_exptl_crystal_F_000 2084
_exptl_crystal_size_max 0.06
_exptl_crystal_size_mid 0.02
_exptl_crystal_size_min 0.02
_refine_diff_density_max 0.203
_refine_diff_density_min -0.452
_refine_diff_density_rms 0.038
_refine_ls_extinction_method none
_refine_ls_goodness_of_fit_ref 0.953
_refine_ls_hydrogen_treatment constr
_refine_ls_matrix_type full
_refine_ls_number_parameters 350
_refine_ls_number_reflns 4732
_refine_ls_number_restraints 74
_refine_ls_restrained_S_all 0.970
_refine_ls_R_factor_all 0.0508
_refine_ls_R_factor_gt 0.0339
_refine_ls_shift/su_max 0.000
_refine_ls_shift/su_mean 0.000
_refine_ls_structure_factor_coef Fsqd
_refine_ls_weighting_details 'calc w=1/[\s^2^(Fo^2^)+(0.0502P)^2^] where P=(Fo^2^+2Fc^2^)/3'
_refine_ls_weighting_scheme calc
_refine_ls_wR_factor_gt 0.0828
_refine_ls_wR_factor_ref 0.0865
_reflns_number_gt 3510
_reflns_number_total 4732
_reflns_threshold_expression I>2\s(I)
_cod_data_source_file om100144y_si_001.cif
_cod_data_source_block saida12
_cod_depositor_comments
;
The following automatic conversions were performed:

'_symmetry_cell_setting' value 'Monoclinic' changed to 'monoclinic'
according to /home/saulius/struct/CIF-dictionaries/cif_core.dic
dictionary named 'cif_core.dic' version 2.4.1 from
2010-06-29.

'_geom_bond_publ_flag' value 'Y' changed to 'y'
according to /home/saulius/struct/CIF-dictionaries/cif_core.dic
dictionary named 'cif_core.dic' version 2.4.1 from 2010-06-29 (47
times).

'_geom_angle_publ_flag' value 'Y' changed to 'y' according
to /home/saulius/struct/CIF-dictionaries/cif_core.dic dictionary
named 'cif_core.dic' version 2.4.1 from 2010-06-29 (70
times).

'_geom_torsion_publ_flag' value 'Y' changed to 'y' according
to /home/saulius/struct/CIF-dictionaries/cif_core.dic dictionary
named 'cif_core.dic' version 2.4.1 from 2010-06-29 (84 times).

Automatic conversion script
Id: cif_fix_values 1715 2011-07-08 13:25:40Z adriana 
;
_cod_original_sg_symbol_H-M C2/c
_cod_database_code 4065804

loop_
_symmetry_equiv_pos_as_xyz
'x, y, z'
'-x, y, -z+1/2'
'x+1/2, y+1/2, z'
'-x+1/2, y+1/2, -z+1/2'
'-x, -y, -z'
'x, -y, z-1/2'
'-x+1/2, -y+1/2, -z'
'x+1/2, -y+1/2, z-1/2'

loop_
_atom_site_label
_atom_site_type_symbol
_atom_site_fract_x
_atom_site_fract_y
_atom_site_fract_z
_atom_site_U_iso_or_equiv
_atom_site_adp_type
_atom_site_occupancy
_atom_site_symmetry_multiplicity
_atom_site_calc_flag
_atom_site_refinement_flags
_atom_site_disorder_assembly
_atom_site_disorder_group
Cr1 Cr 0.0000 0.29922(2) 0.2500 0.01968(12) Uani 1 2 d S . .
N1 N 0.06954(12) 0.38316(8) 0.29968(5) 0.0222(3) Uani 1 1 d . . .
N2 N -0.15047(12) 0.30487(8) 0.28829(5) 0.0218(3) Uani 1 1 d . . .
N3 N 0.06756(12) 0.21683(8) 0.30180(5) 0.0224(3) Uani 1 1 d . . .
C1 C -0.32999(16) 0.37233(11) 0.31134(7) 0.0333(5) Uani 1 1 d . . .
H1A H -0.3842 0.3567 0.2810 0.050 Uiso 1 1 calc R . .
H1B H -0.3492 0.4225 0.3196 0.050 Uiso 1 1 calc R . .
H1C H -0.3420 0.3408 0.3401 0.050 Uiso 1 1 calc R . .
C2 C -0.19758(15) 0.36761(10) 0.30106(6) 0.0241(4) Uani 1 1 d . . .
C3 C -0.13066(15) 0.43192(10) 0.30465(6) 0.0247(4) Uani 1 1 d . . .
H3A H -0.1760 0.4757 0.3053 0.030 Uiso 1 1 calc R . .
C4 C -0.00281(15) 0.43866(10) 0.30734(6) 0.0237(4) Uani 1 1 d . . .
C5 C 0.04930(17) 0.51308(10) 0.31923(7) 0.0329(5) Uani 1 1 d . . .
H5A H 0.1043 0.5260 0.2944 0.049 Uiso 1 1 calc R . .
H5B H 0.0950 0.5133 0.3535 0.049 Uiso 1 1 calc R . .
H5C H -0.0175 0.5484 0.3175 0.049 Uiso 1 1 calc R . .
C13 C 0.0000 0.11314(15) 0.2500 0.0282(6) Uani 1 2 d S . .
H13A H 0.0000 0.0616 0.2500 0.034 Uiso 1 2 calc SR . .
C14 C 0.05328(15) 0.14567(10) 0.29536(7) 0.0256(4) Uani 1 1 d . . .
C15 C 0.09494(17) 0.09300(11) 0.33793(7) 0.0351(5) Uani 1 1 d . . .
H15A H 0.1826 0.0997 0.3490 0.053 Uiso 1 1 calc R . .
H15B H 0.0800 0.0432 0.3257 0.053 Uiso 1 1 calc R . .
H15C H 0.0491 0.1020 0.3667 0.053 Uiso 1 1 calc R . .
C40 C 0.20267(15) 0.39386(10) 0.31277(6) 0.0256(4) Uani 1 1 d . . .
H40A H 0.2262 0.4359 0.2929 0.031 Uiso 1 1 calc R . .
H40B H 0.2440 0.3508 0.3005 0.031 Uiso 1 1 calc R . .
C41 C 0.25522(16) 0.40618(10) 0.36805(7) 0.0263(4) Uani 1 1 d . . .
C42 C 0.38105(16) 0.41715(11) 0.37768(7) 0.0327(5) Uani 1 1 d . . .
H42A H 0.4277 0.4190 0.3499 0.039 Uiso 1 1 calc R . .
C43 C 0.43975(18) 0.42547(12) 0.42671(8) 0.0415(5) Uani 1 1 d . . .
H43A H 0.5257 0.4331 0.4324 0.050 Uiso 1 1 calc R . .
C44 C 0.37331(19) 0.42271(12) 0.46746(8) 0.0426(5) Uani 1 1 d . . .
H44A H 0.4132 0.4278 0.5013 0.051 Uiso 1 1 calc R . .
C45 C 0.24835(19) 0.41240(11) 0.45853(7) 0.0368(5) Uani 1 1 d . . .
H45A H 0.2022 0.4106 0.4865 0.044 Uiso 1 1 calc R . .
C46 C 0.18942(17) 0.40465(11) 0.40955(7) 0.0302(4) Uani 1 1 d . . .
H46A H 0.1031 0.3982 0.4041 0.036 Uiso 1 1 calc R . .
C50 C -0.21317(15) 0.23780(10) 0.29929(6) 0.0227(4) Uani 1 1 d . . .
H50A H -0.1860 0.1985 0.2779 0.027 Uiso 1 1 calc R . .
H50B H -0.3022 0.2445 0.2894 0.027 Uiso 1 1 calc R . .
C51 C -0.19155(14) 0.21393(10) 0.35452(6) 0.0233(4) Uani 1 1 d . . .
C52 C -0.20401(16) 0.14117(11) 0.36593(7) 0.0311(4) Uani 1 1 d . . .
H52A H -0.2239 0.1074 0.3390 0.037 Uiso 1 1 calc R . .
C53 C -0.18797(18) 0.11674(12) 0.41583(8) 0.0407(5) Uani 1 1 d . . .
H53A H -0.1973 0.0667 0.4229 0.049 Uiso 1 1 calc R . .
C54 C -0.15845(18) 0.16493(13) 0.45525(8) 0.0408(5) Uani 1 1 d . . .
H54A H -0.1468 0.1483 0.4895 0.049 Uiso 1 1 calc R . .
C55 C -0.14594(16) 0.23758(13) 0.44456(7) 0.0349(5) Uani 1 1 d . . .
H55A H -0.1264 0.2711 0.4716 0.042 Uiso 1 1 calc R . .
C56 C -0.16165(15) 0.26190(11) 0.39470(7) 0.0274(4) Uani 1 1 d . . .
H56A H -0.1519 0.3120 0.3878 0.033 Uiso 1 1 calc R . .
C60 C 0.11579(14) 0.23907(11) 0.35411(6) 0.0245(4) Uani 1 1 d . . .
H60A H 0.0712 0.2116 0.3780 0.029 Uiso 1 1 calc R . .
H60B H 0.0963 0.2910 0.3580 0.029 Uiso 1 1 calc R . .
C61 C 0.25164(15) 0.22892(10) 0.37030(7) 0.0256(4) Uani 1 1 d . . .
C62 C 0.33586(16) 0.21737(10) 0.33643(7) 0.0302(5) Uani 1 1 d . . .
H62A H 0.3083 0.2122 0.3011 0.036 Uiso 1 1 calc R . .
C63 C 0.46040(16) 0.21326(11) 0.35382(8) 0.0361(5) Uani 1 1 d . . .
H63A H 0.5171 0.2050 0.3303 0.043 Uiso 1 1 calc R . .
C64 C 0.50216(17) 0.22098(12) 0.40478(8) 0.0409(5) Uani 1 1 d . . .
H64A H 0.5874 0.2191 0.4164 0.049 Uiso 1 1 calc R . .
C65 C 0.41853(18) 0.23149(13) 0.43882(8) 0.0427(5) Uani 1 1 d . . .
H65A H 0.4464 0.2367 0.4741 0.051 Uiso 1 1 calc R . .
C66 C 0.29483(16) 0.23447(11) 0.42180(7) 0.0341(5) Uani 1 1 d . . .
H66A H 0.2383 0.2404 0.4457 0.041 Uiso 1 1 calc R . .
C100 C 0.1505(5) 0.5312(3) 0.55513(17) 0.089(3) Uani 0.50 1 d PDU A -1
H10A H 0.1544 0.4950 0.5824 0.133 Uiso 0.50 1 calc PR A -1
H10B H 0.1392 0.5795 0.5693 0.133 Uiso 0.50 1 calc PR A -1
H10C H 0.2268 0.5302 0.5398 0.133 Uiso 0.50 1 calc PR A -1
C101 C 0.0461(5) 0.5145(3) 0.51572(17) 0.0620(14) Uani 0.50 1 d PRDU A -1
C102 C -0.0269(5) 0.4542(3) 0.52116(17) 0.064(2) Uani 0.50 1 d PRDU A -1
H10D H -0.0123 0.4248 0.5507 0.077 Uiso 0.50 1 calc PR A -1
C103 C -0.1211(6) 0.4376(3) 0.4831(3) 0.0843(19) Uani 0.50 1 d PDU A -1
H10E H -0.1708 0.3962 0.4867 0.101 Uiso 0.50 1 calc PR A -1
C104 C -0.1442(8) 0.4806(4) 0.4394(3) 0.078(3) Uani 0.50 1 d PDU A -1
H10F H -0.2087 0.4687 0.4133 0.093 Uiso 0.50 1 calc PR A -1
C105 C -0.0720(4) 0.5403(3) 0.43490(16) 0.0501(12) Uani 0.50 1 d PDU A -1
H10G H -0.0874 0.5708 0.4059 0.060 Uiso 0.50 1 calc PR A -1
C106 C 0.0227(6) 0.5559(4) 0.4724(2) 0.057(2) Uani 0.50 1 d PDU A -1
H10H H 0.0735 0.5965 0.4683 0.069 Uiso 0.50 1 calc PR A -1

loop_
_atom_site_aniso_label
_atom_site_aniso_U_11
_atom_site_aniso_U_22
_atom_site_aniso_U_33
_atom_site_aniso_U_23
_atom_site_aniso_U_13
_atom_site_aniso_U_12
Cr1 0.0165(2) 0.0185(3) 0.0242(2) 0.000 0.00315(15) 0.000
N1 0.0193(7) 0.0218(9) 0.0255(8) -0.0004(6) 0.0026(6) -0.0005(6)
N2 0.0201(7) 0.0193(9) 0.0261(8) 0.0021(6) 0.0034(6) -0.0008(6)
N3 0.0173(7) 0.0234(10) 0.0265(8) -0.0005(6) 0.0021(6) 0.0012(6)
C1 0.0268(10) 0.0292(13) 0.0456(12) 0.0028(9) 0.0116(9) 0.0054(8)
C2 0.0233(9) 0.0252(12) 0.0245(9) 0.0040(8) 0.0058(7) 0.0040(8)
C3 0.0266(9) 0.0203(11) 0.0277(10) 0.0011(8) 0.0052(7) 0.0067(8)
C4 0.0291(9) 0.0201(11) 0.0220(9) 0.0002(7) 0.0042(7) 0.0002(8)
C5 0.0361(11) 0.0238(12) 0.0389(11) -0.0038(9) 0.0049(9) -0.0004(9)
C13 0.0251(13) 0.0160(16) 0.0428(16) 0.000 0.0018(12) 0.000
C14 0.0192(9) 0.0217(11) 0.0360(10) 0.0031(8) 0.0045(8) 0.0020(8)
C15 0.0329(11) 0.0250(12) 0.0463(12) 0.0075(9) 0.0013(9) 0.0016(9)
C40 0.0202(9) 0.0262(11) 0.0306(10) -0.0012(8) 0.0036(7) -0.0029(8)
C41 0.0279(9) 0.0202(11) 0.0303(10) -0.0024(8) 0.0011(8) 0.0026(8)
C42 0.0272(10) 0.0336(13) 0.0368(11) -0.0026(9) 0.0019(8) -0.0011(9)
C43 0.0299(11) 0.0442(15) 0.0468(13) -0.0061(10) -0.0090(9) 0.0023(10)
C44 0.0480(13) 0.0414(15) 0.0339(12) -0.0085(10) -0.0117(10) 0.0102(10)
C45 0.0479(12) 0.0331(13) 0.0296(10) -0.0034(9) 0.0055(9) 0.0096(10)
C46 0.0296(10) 0.0291(12) 0.0318(10) -0.0033(9) 0.0030(8) 0.0039(8)
C50 0.0192(8) 0.0230(11) 0.0261(9) -0.0005(8) 0.0042(7) -0.0024(7)
C51 0.0151(8) 0.0262(12) 0.0290(9) 0.0023(8) 0.0047(7) -0.0004(7)
C52 0.0300(10) 0.0283(12) 0.0359(11) 0.0028(9) 0.0081(8) -0.0008(8)
C53 0.0419(12) 0.0320(13) 0.0494(13) 0.0149(11) 0.0111(10) 0.0047(10)
C54 0.0347(11) 0.0556(17) 0.0323(11) 0.0165(11) 0.0051(9) 0.0108(10)
C55 0.0251(10) 0.0499(15) 0.0286(10) -0.0014(10) -0.0007(8) 0.0034(9)
C56 0.0205(9) 0.0303(12) 0.0312(10) 0.0010(9) 0.0026(7) -0.0004(8)
C60 0.0215(9) 0.0253(11) 0.0268(9) 0.0013(8) 0.0038(7) 0.0023(8)
C61 0.0224(9) 0.0205(11) 0.0332(10) 0.0033(8) 0.0005(7) 0.0010(8)
C62 0.0246(9) 0.0329(13) 0.0329(10) 0.0037(9) 0.0026(8) 0.0018(8)
C63 0.0242(10) 0.0351(14) 0.0503(12) 0.0059(10) 0.0093(9) 0.0009(9)
C64 0.0220(10) 0.0413(14) 0.0562(14) 0.0062(10) -0.0070(9) 0.0010(9)
C65 0.0365(11) 0.0494(15) 0.0387(12) -0.0018(10) -0.0088(9) 0.0059(10)
C66 0.0300(10) 0.0390(13) 0.0323(10) 0.0024(9) -0.0002(8) 0.0062(9)
C100 0.092(6) 0.103(7) 0.072(6) -0.047(6) 0.011(5) 0.042(5)
C101 0.086(4) 0.052(3) 0.055(3) -0.005(2) 0.035(3) 0.031(3)
C102 0.106(5) 0.036(4) 0.061(4) 0.015(4) 0.055(4) 0.022(4)
C103 0.113(5) 0.047(4) 0.111(5) -0.013(3) 0.080(4) -0.011(3)
C104 0.094(6) 0.076(5) 0.069(5) -0.021(4) 0.033(4) -0.001(5)
C105 0.061(3) 0.057(3) 0.037(2) -0.005(2) 0.021(2) 0.001(2)
C106 0.086(5) 0.039(4) 0.056(4) 0.007(3) 0.044(4) 0.010(3)

loop_
_atom_type_symbol
_atom_type_description
_atom_type_scat_dispersion_real
_atom_type_scat_dispersion_imag
_atom_type_scat_source
C C 0.0181 0.0091 'International Tables Vol C Tables 4.2.6.8 and 6.1.1.4'
H H 0.0000 0.0000 'International Tables Vol C Tables 4.2.6.8 and 6.1.1.4'
Cr Cr -0.1635 2.4439 'International Tables Vol C Tables 4.2.6.8 and 6.1.1.4'
N N 0.0311 0.0180 'International Tables Vol C Tables 4.2.6.8 and 6.1.1.4'

loop_
_geom_angle_atom_site_label_1
_geom_angle_atom_site_label_2
_geom_angle_atom_site_label_3
_geom_angle_site_symmetry_1
_geom_angle_site_symmetry_3
_geom_angle
_geom_angle_publ_flag
N2 CR1 N2 . 2 174.19(8) y
N2 CR1 N1 . . 84.63(5) y
N2 CR1 N1 2 . 91.10(5) y
N2 CR1 N1 . 2 91.10(5) y
N2 CR1 N1 2 2 84.63(5) y
N1 CR1 N1 . 2 85.62(8) y
N2 CR1 N3 . 2 96.75(5) y
N2 CR1 N3 2 2 87.44(5) y
N1 CR1 N3 . 2 178.14(5) y
N1 CR1 N3 2 2 93.09(5) y
N2 CR1 N3 . . 87.44(5) y
N2 CR1 N3 2 . 96.75(5) y
N1 CR1 N3 . . 93.09(5) y
N1 CR1 N3 2 . 178.14(5) y
N3 CR1 N3 2 . 88.24(8) y
C4 N1 C40 . . 117.29(14) y
C4 N1 CR1 . . 118.92(11) y
C40 N1 CR1 . . 120.94(11) y
C2 N2 C50 . . 118.38(13) y
C2 N2 CR1 . . 122.39(11) y
C50 N2 CR1 . . 119.12(11) y
C14 N3 C60 . . 114.62(14) y
C14 N3 CR1 . . 126.83(11) y
C60 N3 CR1 . . 117.54(11) y
C2 C1 H1A . . 109.5 ?
C2 C1 H1B . . 109.5 ?
H1A C1 H1B . . 109.5 ?
C2 C1 H1C . . 109.5 ?
H1A C1 H1C . . 109.5 ?
H1B C1 H1C . . 109.5 ?
N2 C2 C3 . . 122.55(15) y
N2 C2 C1 . . 120.67(16) y
C3 C2 C1 . . 116.77(16) y
C2 C3 C4 . . 126.60(16) y
C2 C3 H3A . . 116.7 ?
C4 C3 H3A . . 116.7 ?
N1 C4 C3 . . 122.72(16) y
N1 C4 C5 . . 120.95(15) y
C3 C4 C5 . . 116.33(16) y
C4 C5 H5A . . 109.5 ?
C4 C5 H5B . . 109.5 ?
H5A C5 H5B . . 109.5 ?
C4 C5 H5C . . 109.5 ?
H5A C5 H5C . . 109.5 ?
H5B C5 H5C . . 109.5 ?
C14 C13 C14 . 2 129.3(3) y
C14 C13 H13A . . 115.3 ?
C14 C13 H13A 2 . 115.3 ?
N3 C14 C13 . . 124.16(18) y
N3 C14 C15 . . 121.23(16) y
C13 C14 C15 . . 114.61(18) y
C14 C15 H15A . . 109.5 ?
C14 C15 H15B . . 109.5 ?
H15A C15 H15B . . 109.5 ?
C14 C15 H15C . . 109.5 ?
H15A C15 H15C . . 109.5 ?
H15B C15 H15C . . 109.5 ?
N1 C40 C41 . . 119.31(14) y
N1 C40 H40A . . 107.5 ?
C41 C40 H40A . . 107.5 ?
N1 C40 H40B . . 107.5 ?
C41 C40 H40B . . 107.5 ?
H40A C40 H40B . . 107 ?
C42 C41 C46 . . 117.77(17) y
C42 C41 C40 . . 116.42(15) y
C46 C41 C40 . . 125.76(16) y
C43 C42 C41 . . 121.51(18) y
C43 C42 H42A . . 119.2 ?
C41 C42 H42A . . 119.2 ?
C44 C43 C42 . . 119.93(18) y
C44 C43 H43A . . 120 ?
C42 C43 H43A . . 120 ?
C45 C44 C43 . . 119.27(18) y
C45 C44 H44A . . 120.4 ?
C43 C44 H44A . . 120.4 ?
C44 C45 C46 . . 120.88(18) y
C44 C45 H45A . . 119.6 ?
C46 C45 H45A . . 119.6 ?
C45 C46 C41 . . 120.63(17) y
C45 C46 H46A . . 119.7 ?
C41 C46 H46A . . 119.7 ?
N2 C50 C51 . . 114.69(14) y
N2 C50 H50A . . 108.6 ?
C51 C50 H50A . . 108.6 ?
N2 C50 H50B . . 108.6 ?
C51 C50 H50B . . 108.6 ?
H50A C50 H50B . . 107.6 ?
C52 C51 C56 . . 118.02(16) y
C52 C51 C50 . . 118.92(16) y
C56 C51 C50 . . 123.04(17) y
C53 C52 C51 . . 121.24(19) y
C53 C52 H52A . . 119.4 ?
C51 C52 H52A . . 119.4 ?
C54 C53 C52 . . 120.1(2) y
C54 C53 H53A . . 120 ?
C52 C53 H53A . . 120 ?
C53 C54 C55 . . 119.42(18) y
C53 C54 H54A . . 120.3 ?
C55 C54 H54A . . 120.3 ?
C54 C55 C56 . . 120.46(19) y
C54 C55 H55A . . 119.8 ?
C56 C55 H55A . . 119.8 ?
C55 C56 C51 . . 120.77(19) y
C55 C56 H56A . . 119.6 ?
C51 C56 H56A . . 119.6 ?
N3 C60 C61 . . 117.02(14) y
N3 C60 H60A . . 108 ?
C61 C60 H60A . . 108 ?
N3 C60 H60B . . 108 ?
C61 C60 H60B . . 108 ?
H60A C60 H60B . . 107.3 ?
C62 C61 C66 . . 118.23(16) y
C62 C61 C60 . . 123.70(16) y
C66 C61 C60 . . 118.02(15) y
C61 C62 C63 . . 120.48(18) y
C61 C62 H62A . . 119.8 ?
C63 C62 H62A . . 119.8 ?
C64 C63 C62 . . 120.64(17) y
C64 C63 H63A . . 119.7 ?
C62 C63 H63A . . 119.7 ?
C63 C64 C65 . . 119.14(18) y
C63 C64 H64A . . 120.4 ?
C65 C64 H64A . . 120.4 ?
C66 C65 C64 . . 120.36(19) y
C66 C65 H65A . . 119.8 ?
C64 C65 H65A . . 119.8 ?
C65 C66 C61 . . 121.10(18) y
C65 C66 H66A . . 119.4 ?
C61 C66 H66A . . 119.4 ?
C101 C100 H10A . . 109.5 ?
C101 C100 H10B . . 109.5 ?
H10A C100 H10B . . 109.5 ?
C101 C100 H10C . . 109.5 ?
H10A C100 H10C . . 109.5 ?
H10B C100 H10C . . 109.5 ?
C106 C101 C102 . . 118.8(3) y
C106 C101 C100 . . 121.1(3) y
C102 C101 C100 . . 120 y
C103 C102 C101 . . 119.4(4) y
C103 C102 H10D . . 120.3 ?
C101 C102 H10D . . 120.3 ?
C102 C103 C104 . . 121.0(7) y
C102 C103 H10E . . 119.5 ?
C104 C103 H10E . . 119.5 ?
C105 C104 C103 . . 118.7(7) y
C105 C104 H10F . . 120.6 ?
C103 C104 H10F . . 120.6 ?
C104 C105 C106 . . 120.0(6) y
C104 C105 H10G . . 120 ?
C106 C105 H10G . . 120 ?
C101 C106 C105 . . 122.0(6) y
C101 C106 H10H . . 119 ?
C105 C106 H10H . . 119 ?

loop_
_geom_bond_atom_site_label_1
_geom_bond_atom_site_label_2
_geom_bond_site_symmetry_2
_geom_bond_distance
_geom_bond_publ_flag
Cr1 N2 . 2.0536(13) y
Cr1 N2 2 2.0536(13) y
Cr1 N1 . 2.1102(14) y
Cr1 N1 2 2.1102(14) y
Cr1 N3 2 2.1164(15) y
Cr1 N3 . 2.1163(15) y
N1 C4 . 1.329(2) y
N1 C40 . 1.476(2) y
N2 C2 . 1.329(2) y
N2 C50 . 1.464(2) y
N3 C14 . 1.330(2) y
N3 C60 . 1.476(2) y
C1 C2 . 1.520(2) y
C1 H1a . 0.98 ?
C1 H1b . 0.98 ?
C1 H1c . 0.98 ?
C2 C3 . 1.393(3) y
C3 C4 . 1.406(2) y
C3 H3a . 0.95 ?
C4 C5 . 1.505(3) y
C5 H5a . 0.98 ?
C5 H5b . 0.98 ?
C5 H5c . 0.98 ?
C13 C14 . 1.402(2) y
C13 C14 2 1.402(2) y
C13 H13a . 0.95 ?
C14 C15 . 1.513(2) y
C15 H15a . 0.98 ?
C15 H15b . 0.98 ?
C15 H15c . 0.98 ?
C40 C41 . 1.520(2) y
C40 H40a . 0.99 ?
C40 H40b . 0.99 ?
C41 C42 . 1.391(2) y
C41 C46 . 1.392(2) y
C42 C43 . 1.382(3) y
C42 H42a . 0.95 ?
C43 C44 . 1.380(3) y
C43 H43a . 0.95 ?
C44 C45 . 1.379(3) y
C44 H44a . 0.95 ?
C45 C46 . 1.380(3) y
C45 H45a . 0.95 ?
C46 H46a . 0.95 ?
C50 C51 . 1.516(2) y
C50 H50a . 0.99 ?
C50 H50b . 0.99 ?
C51 C52 . 1.386(3) y
C51 C56 . 1.390(2) y
C52 C53 . 1.385(3) y
C52 H52a . 0.95 ?
C53 C54 . 1.377(3) y
C53 H53a . 0.95 ?
C54 C55 . 1.380(3) y
C54 H54a . 0.95 ?
C55 C56 . 1.383(2) y
C55 H55a . 0.95 ?
C56 H56a . 0.95 ?
C60 C61 . 1.514(2) y
C60 H60a . 0.99 ?
C60 H60b . 0.99 ?
C61 C62 . 1.387(2) y
C61 C66 . 1.388(2) y
C62 C63 . 1.391(2) y
C62 H62a . 0.95 ?
C63 C64 . 1.375(3) y
C63 H63a . 0.95 ?
C64 C65 . 1.383(3) y
C64 H64a . 0.95 ?
C65 C66 . 1.380(3) y
C65 H65a . 0.95 ?
C66 H66a . 0.95 ?
C100 C101 . 1.4819 y
C100 H10a . 0.98 ?
C100 H10b . 0.98 ?
C100 H10c . 0.98 ?
C101 C106 . 1.373(4) y
C101 C102 . 1.39 y
C102 C103 . 1.385(8) y
C102 H10d . 0.95 ?
C103 C104 . 1.399(8) y
C103 H10e . 0.95 ?
C104 C105 . 1.372(8) y
C104 H10f . 0.95 ?
C105 C106 . 1.375(7) y
C105 H10g . 0.95 ?
C106 H10h . 0.95 ?

loop_
_geom_torsion_atom_site_label_1
_geom_torsion_atom_site_label_2
_geom_torsion_atom_site_label_3
_geom_torsion_atom_site_label_4
_geom_torsion_site_symmetry_1
_geom_torsion
_geom_torsion_publ_flag
N2 CR1 N1 C4 . -45.84(13) y
N2 CR1 N1 C4 2 130.20(13) y
N1 CR1 N1 C4 2 45.68(11) y
N3 CR1 N1 C4 . -132.98(12) y
N2 CR1 N1 C40 . 153.79(13) y
N2 CR1 N1 C40 2 -30.16(13) y
N1 CR1 N1 C40 2 -114.69(13) y
N3 CR1 N1 C40 . 66.65(12) y
N1 CR1 N2 C2 . 42.03(13) y
N1 CR1 N2 C2 2 -43.48(13) y
N3 CR1 N2 C2 2 -136.71(13) y
N3 CR1 N2 C2 . 135.37(13) y
N1 CR1 N2 C50 . -141.86(12) y
N1 CR1 N2 C50 2 132.64(12) y
N3 CR1 N2 C50 2 39.41(12) y
N3 CR1 N2 C50 . -48.51(12) y
N2 CR1 N3 C14 . 93.62(14) y
N2 CR1 N3 C14 2 -90.43(14) y
N3 CR1 N3 C14 2 -3.22(11) y
N2 CR1 N3 C60 . -74.23(11) y
N2 CR1 N3 C60 2 101.73(11) y
N3 CR1 N3 C60 2 -171.06(13) y
C50 N2 C2 C3 . 162.92(15) y
CR1 N2 C2 C3 . -20.9(2) y
C50 N2 C2 C1 . -18.5(2) y
CR1 N2 C2 C1 . 157.67(12) y
N2 C2 C3 C4 . -15.6(3) y
C1 C2 C3 C4 . 165.78(16) y
C40 N1 C4 C3 . -169.03(15) y
CR1 N1 C4 C3 . 29.9(2) y
C40 N1 C4 C5 . 11.3(2) y
CR1 N1 C4 C5 . -149.75(13) y
C2 C3 C4 N1 . 9.6(3) y
C2 C3 C4 C5 . -170.77(16) y
C60 N3 C14 C13 . 174.79(12) y
CR1 N3 C14 C13 . 6.6(2) y
C60 N3 C14 C15 . -5.2(2) y
CR1 N3 C14 C15 . -173.38(11) y
C14 C13 C14 N3 2 -3.62(12) y
C14 C13 C14 C15 2 176.40(15) y
C4 N1 C40 C41 . 65.2(2) y
CR1 N1 C40 C41 . -134.12(14) y
N1 C40 C41 C42 . -178.91(16) y
N1 C40 C41 C46 . 3.7(3) y
C46 C41 C42 C43 . 0.7(3) y
C40 C41 C42 C43 . -176.90(19) y
C41 C42 C43 C44 . 0.2(3) y
C42 C43 C44 C45 . -0.7(3) y
C43 C44 C45 C46 . 0.2(3) y
C44 C45 C46 C41 . 0.8(3) y
C42 C41 C46 C45 . -1.2(3) y
C40 C41 C46 C45 . 176.13(18) y
C2 N2 C50 C51 . -77.52(19) y
CR1 N2 C50 C51 . 106.21(14) y
N2 C50 C51 C52 . -155.16(15) y
N2 C50 C51 C56 . 26.0(2) y
C56 C51 C52 C53 . 0.4(3) y
C50 C51 C52 C53 . -178.54(16) y
C51 C52 C53 C54 . -0.3(3) y
C52 C53 C54 C55 . 0.5(3) y
C53 C54 C55 C56 . -0.6(3) y
C54 C55 C56 C51 . 0.7(3) y
C52 C51 C56 C55 . -0.6(2) y
C50 C51 C56 C55 . 178.32(15) y
C14 N3 C60 C61 . 77.25(19) y
CR1 N3 C60 C61 . -113.44(15) y
N3 C60 C61 C62 . 16.3(3) y
N3 C60 C61 C66 . -166.45(17) y
C66 C61 C62 C63 . -1.5(3) y
C60 C61 C62 C63 . 175.74(18) y
C61 C62 C63 C64 . -0.4(3) y
C62 C63 C64 C65 . 1.3(3) y
C63 C64 C65 C66 . -0.3(3) y
C64 C65 C66 C61 . -1.7(3) y
C62 C61 C66 C65 . 2.5(3) y
C60 C61 C66 C65 . -174.88(19) y
C106 C101 C102 C103 . -0.1(4) y
C100 C101 C102 C103 . -177.4(3) y
C101 C102 C103 C104 . -0.3(8) y
C102 C103 C104 C105 . -0.4(11) y
C103 C104 C105 C106 . 1.5(1) y
C102 C101 C106 C105 . 1.3(6) y
C100 C101 C106 C105 . 178.5(4) y
C104 C105 C106 C101 . -2.0(8) y
